data_2207038
loop_
_publ_author_name
'Jian-Quan Weng'
'De-Long Shen'
'Cheng-Xia Tang'

_publ_section_title
;
 Phenyl 2-thioxo-1,3-thiazolidine-3-carboxylate
;
_journal_coeditor_code OB6582
_journal_issue 10
_journal_name_full 'Acta Crystallographica Section E'
_journal_page_first o3289
_journal_page_last o3290
_journal_paper_doi 10.1107/S1600536805028941
_journal_volume 61
_journal_year 2005
_chemical_formula_iupac 'C10 H9 N O2 S2'
_chemical_formula_moiety 'C10 H9 N O2 S2'
_chemical_formula_sum 'C10 H9 N O2 S2'
_chemical_formula_weight 239.31
_chemical_melting_point 387.0(10)
_chemical_name_systematic
;
Phenyl 1,3-thiazolidine-2-thione-3-carboxylate
;
_space_group_IT_number 14
_symmetry_cell_setting monoclinic
_symmetry_space_group_name_Hall '-P 2ybc'
_symmetry_space_group_name_H-M 'P 1 21/c 1'
_cell_angle_alpha 90
_cell_angle_beta 116.112(2)
_cell_angle_gamma 90
_cell_formula_units_Z 4
_cell_length_a 11.5465(6)
_cell_length_b 8.9066(4)
_cell_length_c 11.9102(6)
_cell_measurement_reflns_used 7221
_cell_measurement_temperature 293.0(10)
_cell_measurement_theta_max 27.4
_cell_measurement_theta_min 2.3
_cell_volume 1099.83(10)
_computing_cell_refinement PROCESS-AUTO
_computing_data_collection 'PROCESS-AUTO (Rigaku, 1998)'
_computing_data_reduction 'CrystalStructure (Rigaku/MSC, 2004)'
_computing_molecular_graphics 'ORTEP-3 for Windows (Farrugia, 1997)'
_computing_publication_material CrystalStructure
_computing_structure_refinement 'CRYSTALS (Betteridge et al., 2003)'
_computing_structure_solution 'SIR97 (Altomare et al., 1993)'
_diffrn_detector_area_resol_mean 10.00
_diffrn_measured_fraction_theta_full 0.9970
_diffrn_measured_fraction_theta_max 0.9966
_diffrn_measurement_device_type 'Rigaku R-AXIS RAPID'
_diffrn_measurement_method \w
_diffrn_radiation_type 'Mo K\a'
_diffrn_radiation_wavelength 0.7107
_diffrn_reflns_av_R_equivalents 0.027
_diffrn_reflns_limit_h_max 14
_diffrn_reflns_limit_h_min -14
_diffrn_reflns_limit_k_max 11
_diffrn_reflns_limit_k_min -11
_diffrn_reflns_limit_l_max 15
_diffrn_reflns_limit_l_min -15
_diffrn_reflns_number 9973
_diffrn_reflns_theta_full 26.00
_diffrn_reflns_theta_max 27.44
_exptl_absorpt_coefficient_mu 0.461
_exptl_absorpt_correction_T_max 0.831
_exptl_absorpt_correction_T_min 0.772
_exptl_absorpt_correction_type multi-scan
_exptl_absorpt_process_details '(ABSCOR; Higashi, 1995)'
_exptl_crystal_colour yellow
_exptl_crystal_density_diffrn 1.445
_exptl_crystal_density_method 'not measured'
_exptl_crystal_description block
_exptl_crystal_F_000 496.00
_exptl_crystal_size_max 0.50
_exptl_crystal_size_mid 0.50
_exptl_crystal_size_min 0.40
_refine_diff_density_max 0.35
_refine_diff_density_min -0.41
_refine_ls_extinction_method none
_refine_ls_goodness_of_fit_ref 1.001
_refine_ls_hydrogen_treatment constr
_refine_ls_number_parameters 136
_refine_ls_number_reflns 2505
_refine_ls_R_factor_gt 0.0680
_refine_ls_shift/su_max 0.0040
_refine_ls_structure_factor_coef Fsqd
_refine_ls_weighting_details 'w = 4Fo^2^/[0.0101Fo^2^ + \s(Fo^2^)]'
_refine_ls_weighting_scheme calc
_refine_ls_wR_factor_ref 0.2200
_reflns_number_gt 1537
_reflns_number_total 2505
_reflns_threshold_expression F^2^>2\s(F^2^)
_cod_data_source_file ob6582.cif
_cod_data_source_block I
_cod_depositor_comments
;
The following automatic conversions were performed:

'_chemical_melting_point' value '386-388' was changed to '387.0(10)'
- the average value was taken and precision was estimated.

Automatic conversion script
Id: cif_fix_values 1646 2011-03-28 12:23:43Z adriana 

The following automatic conversions were performed:

'_chemical_melting_point' value '386-388' was changed to '387.0(10)'
- the average value was taken and precision was estimated.

Automatic conversion script
Id: cif_fix_values 1715 2011-07-08 13:25:40Z adriana 
;
_cod_original_sg_symbol_H-M 'P 21/c'
_cod_database_code 2207038
_cod_database_fobs_code 2207038

loop_
_symmetry_equiv_pos_site_id
_symmetry_equiv_pos_as_xyz
1 +X,+Y,+Z
2 -X,1/2+Y,1/2-Z
3 -X,-Y,-Z
4 +X,1/2-Y,1/2+Z

loop_
_atom_site_label
_atom_site_fract_x
_atom_site_fract_y
_atom_site_fract_z
_atom_site_U_iso_or_equiv
_atom_site_adp_type
_atom_site_calc_flag
_atom_site_refinement_flags
_atom_site_occupancy
_atom_site_type_symbol
S1 -0.02440(10) 0.4486(2) 0.21700(10) 0.0803(5) Uani d . 1.00 S
S2 -0.24450(10) 0.6318(2) 0.0616(2) 0.0939(5) Uani d . 1.00 S
O1 0.1860(3) 0.5967(4) 0.1794(4) 0.0860(10) Uani d . 1.00 O
O2 0.1439(3) 0.8042(3) 0.0627(3) 0.0640(9) Uani d . 1.00 O
N1 -0.0216(3) 0.6831(3) 0.0709(3) 0.0505(8) Uani d . 1.00 N
C1 -0.2325(5) 0.7870(10) -0.0230(10) 0.087(4) Uani d . 1.00 C
C2 -0.1068(4) 0.7922(5) -0.0237(4) 0.0700(10) Uani d . 1.00 C
C3 -0.0828(4) 0.5889(4) 0.1186(4) 0.0530(10) Uani d . 1.00 C
C4 0.1123(4) 0.6845(4) 0.1113(4) 0.0530(10) Uani d . 1.00 C
C5 0.2761(4) 0.8273(4) 0.0987(4) 0.0580(10) Uani d . 1.00 C
C6 0.3241(5) 0.7911(6) 0.0150(5) 0.0720(10) Uani d . 1.00 C
C7 0.4495(6) 0.8240(7) 0.0441(7) 0.098(2) Uani d . 1.00 C
C8 0.5264(6) 0.8924(7) 0.1558(7) 0.095(2) Uani d . 1.00 C
C9 0.4782(6) 0.9293(7) 0.2379(6) 0.092(2) Uani d . 1.00 C
C10 0.3510(5) 0.8942(6) 0.2106(5) 0.0740(10) Uani d . 1.00 C
H1 -0.2992 0.7797 -0.1083 0.119 Uiso c R 1.00 H
H2 -0.2445 0.8782 0.0150 0.121 Uiso c R 1.00 H
H3 -0.0709 0.8925 -0.0032 0.078 Uiso c R 1.00 H
H4 -0.1153 0.7641 -0.1056 0.078 Uiso c R 1.00 H
H5 0.2692 0.7423 -0.0634 0.090 Uiso c R 1.00 H
H6 0.4843 0.7972 -0.0139 0.126 Uiso c R 1.00 H
H7 0.6151 0.9168 0.1754 0.114 Uiso c R 1.00 H
H8 0.5323 0.9796 0.3157 0.099 Uiso c R 1.00 H
H9 0.3159 0.9175 0.2691 0.088 Uiso c R 1.00 H

loop_
_atom_site_aniso_label
_atom_site_aniso_U_11
_atom_site_aniso_U_22
_atom_site_aniso_U_33
_atom_site_aniso_U_12
_atom_site_aniso_U_13
_atom_site_aniso_U_23
S1 0.0761(9) 0.0880(10) 0.0751(9) 0.0046(6) 0.0322(7) 0.0344(7)
S2 0.0522(7) 0.0702(9) 0.1440(10) 0.0000(5) 0.0293(8) 0.0166(8)
O1 0.053(2) 0.067(2) 0.116(3) 0.0090(10) 0.018(2) 0.043(2)
O2 0.059(2) 0.066(2) 0.071(2) 0.0120(10) 0.0320(10) 0.0240(10)
N1 0.050(2) 0.042(2) 0.050(2) 0.0050(10) 0.0140(10) 0.0060(10)
C1 0.053(3) 0.068(8) 0.1180(10) 0.009(4) 0.017(5) 0.0450(10)
C2 0.065(3) 0.070(3) 0.060(3) 0.019(2) 0.015(2) 0.019(2)
C3 0.050(2) 0.050(2) 0.053(2) -0.003(2) 0.018(2) -0.008(2)
C4 0.051(2) 0.047(2) 0.055(2) 0.004(2) 0.017(2) 0.004(2)
C5 0.063(2) 0.046(2) 0.067(3) 0.002(2) 0.030(2) 0.012(2)
C6 0.068(3) 0.073(3) 0.084(3) -0.013(2) 0.043(2) -0.011(2)
C7 0.081(4) 0.112(5) 0.122(5) -0.019(3) 0.063(4) -0.011(4)
C8 0.071(3) 0.096(4) 0.117(5) -0.018(3) 0.041(3) 0.001(4)
C9 0.083(4) 0.085(4) 0.079(4) -0.015(3) 0.009(3) 0.003(3)
C10 0.084(3) 0.070(3) 0.066(3) 0.005(2) 0.030(2) 0.003(2)

loop_
_atom_type_symbol
_atom_type_description
_atom_type_scat_dispersion_real
_atom_type_scat_dispersion_imag
_atom_type_scat_source
C C 0.003 0.002
;
International Tables for Crystallography
(1992, Vol. C, Tables 4.2.6.8 and 6.1.1.4)
;
H H 0.000 0.000
;
International Tables for Crystallography
(1992, Vol. C, Table 6.1.1.4)
;
O O 0.011 0.006
;
International Tables for Crystallography
(1992, Vol. C, Tables 4.2.6.8 and 6.1.1.4)
;
N N 0.006 0.003
;
International Tables for Crystallography
(1992, Vol. C, Tables 4.2.6.8 and 6.1.1.4)
;
S S 0.125 0.123
;
International Tables for Crystallography
(1992, Vol. C, Tables 4.2.6.8 and 6.1.1.4)
;

loop_
_geom_angle_atom_site_label_1
_geom_angle_atom_site_label_2
_geom_angle_atom_site_label_3
_geom_angle
_geom_angle_publ_flag
S1 C3 S2 118.9(3) yes
S1 C3 N1 129.5(3) yes
C3 S2 C1 93.2(3) yes
S2 C1 C2 111.2(5) yes
S2 C3 N1 111.5(3) yes
O1 C4 N1 125.7(4) no
O1 C4 O2 125.1(4) no
O2 C4 N1 109.1(3) no
C5 O2 C4 116.8(3) no
O2 C5 C6 118.2(4) no
O2 C5 C10 119.9(5) no
C3 N1 C2 115.1(3) yes
C4 N1 C2 121.1(4) no
N1 C2 C1 107.7(6) yes
C4 N1 C3 123.7(3) no
C10 C5 C6 121.7(5) no
C5 C6 C7 119.1(5) no
C5 C10 C9 118.4(6) no
C6 C7 C8 120.2(7) no
C7 C8 C9 120.5(6) no
C8 C9 C10 120.1(5) no
S2 C1 H1 108.8806 no
S2 C1 H2 109.2747 no
N1 C2 H3 110.1758 no
N1 C2 H4 109.5406 no
H1 C1 C2 109.2151 no
H2 C1 C2 108.8356 no
C1 C2 H3 110.2497 no
C1 C2 H4 109.7336 no
H2 C1 H1 109.4601 no
H4 C2 H3 109.4621 no
C5 C6 H5 120.1531 no
C5 C10 H9 120.5588 no
H5 C6 C7 120.7284 no
C6 C7 H6 119.5422 no
H6 C7 C8 120.2747 no
C7 C8 H7 119.7586 no
C8 C9 H8 120.1307 no
H7 C8 C9 119.7272 no
C9 C10 H9 121.0211 no
H8 C9 C10 119.8144 no

loop_
_geom_bond_atom_site_label_1
_geom_bond_atom_site_label_2
_geom_bond_distance
_geom_bond_publ_flag
S1 C3 1.641(4) yes
S2 C1 1.750(8) yes
S2 C3 1.725(4) yes
O1 C4 1.177(5) yes
O2 C4 1.338(5) yes
O2 C5 1.407(5) yes
N1 C2 1.485(5) yes
N1 C3 1.371(6) yes
N1 C4 1.403(5) yes
C1 C2 1.460(9) no
C5 C6 1.376(9) no
C5 C10 1.365(6) no
C6 C7 1.364(8) no
C7 C8 1.375(9) no
C8 C9 1.360(9) no
C9 C10 1.393(9) no
C1 H1 0.9700 no
C1 H2 0.9700 no
C2 H3 0.9700 no
C2 H4 0.9700 no
C6 H5 0.9700 no
C7 H6 0.9700 no
C8 H7 0.9700 no
C9 H8 0.9700 no
C10 H9 0.9700 no
H3 C2 0.9700 no

loop_
_geom_torsion_atom_site_label_1
_geom_torsion_atom_site_label_2
_geom_torsion_atom_site_label_3
_geom_torsion_atom_site_label_4
_geom_torsion
_geom_torsion_publ_flag
C3 S2 C1 C2 9.2(7) ?
C1 S2 C3 S1 177.1(2) ?
C1 S2 C3 N1 -3.1(3) yes
C5 O2 C4 O1 -1.4(7) ?
C5 O2 C4 N1 176.9(3) yes
C4 O2 C5 C6 103.7(5) yes
C4 O2 C5 C10 -80.9(5) ?
C3 N1 C2 C1 10.5(6) ?
C4 N1 C2 C1 -166.4(6) ?
C2 N1 C3 S1 175.9(3) ?
C2 N1 C3 S2 -3.9(4) yes
C4 N1 C3 S1 -7.3(6) ?
C4 N1 C3 S2 172.9(3) ?
C2 N1 C4 O1 -174.8(4) ?
C2 N1 C4 O2 6.9(5) ?
C3 N1 C4 O1 8.6(7) yes
C3 N1 C4 O2 -169.7(3) ?
S2 C1 C2 N1 -12.3(9) ?
O2 C5 C6 C7 174.7(5) ?
C10 C5 C6 C7 -0.6(7) ?
O2 C5 C10 C9 -173.6(4) ?
C6 C5 C10 C9 1.6(7) ?
C5 C6 C7 C8 0.1(7) ?
C6 C7 C8 C9 .0(10) ?
C7 C8 C9 C10 1.7(9) ?
C8 C9 C10 C5 -2.2(8) ?

loop_
_cod_related_entry_id
_cod_related_entry_database
_cod_related_entry_code
1 ChemSpider 21128751
